data_7033569
loop_
_publ_author_name
'Pankhurst, James R.'
'Cadenbach, Thomas'
'Betz, Daniel'
'Finn, Colin'
'Love, Jason B.'

_publ_section_title
;
 Towards dipyrrins: oxidation and metalation of acyclic and macrocyclic
 Schiff-base dipyrromethanes.
;
_journal_issue 5
_journal_name_full 'Dalton transactions (Cambridge, England : 2003)'
_journal_page_first 2066
_journal_page_last 2070
_journal_paper_doi 10.1039/c4dt03592e
_journal_volume 44
_journal_year 2015
_chemical_formula_moiety 'C37 H32 Br1 F5 Fe1 N4 O0.5'
_chemical_formula_sum 'C74 H64 Br2 F10 Fe2 N8 O'
_chemical_formula_weight 1542.85
_chemical_name_systematic
;
 ?
;
_space_group_crystal_system monoclinic
_space_group_IT_number 15
_space_group_name_Hall '-C 2yc'
_space_group_name_H-M_alt 'C 1 2/c 1'
_symmetry_space_group_name_Hall '-C 2yc'
_symmetry_space_group_name_H-M 'C 1 2/c 1'
_atom_sites_solution_hydrogens geom
_audit_creation_method SHELXL-2014
_audit_update_record
;
2014-12-11 deposited with the CCDC.
2014-12-17 downloaded from the CCDC.
;
_cell_angle_alpha 90.000(5)
_cell_angle_beta 107.498(5)
_cell_angle_gamma 90.000(5)
_cell_formula_units_Z 4
_cell_length_a 23.483(5)
_cell_length_b 19.497(5)
_cell_length_c 20.550(5)
_cell_measurement_reflns_used 3405
_cell_measurement_temperature 173(2)
_cell_measurement_theta_max 22.5520
_cell_measurement_theta_min 3.4620
_cell_volume 8973(4)
_computing_cell_refinement
;
CrysAlisPro, Oxford Diffraction Ltd.,
Version 1.171.34.40 (release 27-08-2010 CrysAlis171 .NET)
(compiled Aug 27 2010,11:50:40)
;
_computing_data_collection
;
CrysAlisPro, Oxford Diffraction Ltd.,
Version 1.171.34.40 (release 27-08-2010 CrysAlis171 .NET)
(compiled Aug 27 2010,11:50:40)
;
_computing_data_reduction
;
CrysAlisPro, Oxford Diffraction Ltd.,
Version 1.171.34.40 (release 27-08-2010 CrysAlis171 .NET)
(compiled Aug 27 2010,11:50:40)
;
_computing_molecular_graphics
;
Mercury: visualization and analysis of crystal structures, C. F. Macrae,
P. R. Edgington, P. McCabe, E. Pidcock, G. P. Shields, R. Taylor,
M. Towler and J. van de Streek, J. Appl. Cryst., 39, 453-457, 2006.
;
_computing_publication_material 'SHELX (Sheldrick, SHELX-2014)'
_computing_structure_refinement 'SHELXL (Sheldrick, SHELX-2014)'
_computing_structure_solution 'SHELXS (Sheldrick, SHELX-2014)'
_diffrn_ambient_temperature 173(2)
_diffrn_detector_area_resol_mean 16.1042
_diffrn_measured_fraction_theta_full 0.977
_diffrn_measured_fraction_theta_max 0.997
_diffrn_measurement_device_type 'Xcalibur, Eos'
_diffrn_radiation_monochromator graphite
_diffrn_radiation_source 'fine-focus sealed tube'
_diffrn_radiation_type MoK\a
_diffrn_radiation_wavelength 0.71073
_diffrn_reflns_av_R_equivalents 0.0848
_diffrn_reflns_av_unetI/netI 0.1535
_diffrn_reflns_Laue_measured_fraction_full 0.977
_diffrn_reflns_Laue_measured_fraction_max 0.997
_diffrn_reflns_limit_h_max 27
_diffrn_reflns_limit_h_min -27
_diffrn_reflns_limit_k_max 23
_diffrn_reflns_limit_k_min -23
_diffrn_reflns_limit_l_max 23
_diffrn_reflns_limit_l_min -24
_diffrn_reflns_number 22615
_diffrn_reflns_point_group_measured_fraction_full 0.977
_diffrn_reflns_point_group_measured_fraction_max 0.997
_diffrn_reflns_theta_full 25.242
_diffrn_reflns_theta_max 25.056
_diffrn_reflns_theta_min 3.074
_exptl_absorpt_coefficient_mu 1.274
_exptl_absorpt_correction_T_max 0.80900
_exptl_absorpt_correction_T_min 0.69500
_exptl_absorpt_correction_type empirical
_exptl_absorpt_process_details
;
CrysAlisPro, Agilent Technologies,
Version 1.171.36.24 (release 03-12-2012 CrysAlis171 .NET)
(compiled Dec  3 2012,18:21:49)
Empirical absorption correction using spherical harmonics,
 implemented in SCALE3 ABSPACK scaling algorithm.
;
_exptl_crystal_colour green
_exptl_crystal_density_diffrn 1.142
_exptl_crystal_density_method 'not measured'
_exptl_crystal_description needle
_exptl_crystal_F_000 3136
_exptl_crystal_size_max 0.5942
_exptl_crystal_size_mid 0.2294
_exptl_crystal_size_min 0.1677
_refine_diff_density_max 0.756
_refine_diff_density_min -0.469
_refine_diff_density_rms 0.089
_refine_ls_extinction_method none
_refine_ls_goodness_of_fit_ref 0.942
_refine_ls_hydrogen_treatment constr
_refine_ls_matrix_type full
_refine_ls_number_parameters 443
_refine_ls_number_reflns 7939
_refine_ls_number_restraints 132
_refine_ls_restrained_S_all 0.942
_refine_ls_R_factor_all 0.1483
_refine_ls_R_factor_gt 0.0703
_refine_ls_shift/su_max 0.003
_refine_ls_shift/su_mean 0.000
_refine_ls_structure_factor_coef Fsqd
_refine_ls_weighting_details 'w=1/[\s^2^(Fo^2^)+(0.0876P)^2^] where P=(Fo^2^+2Fc^2^)/3'
_refine_ls_weighting_scheme calc
_refine_ls_wR_factor_gt 0.1732
_refine_ls_wR_factor_ref 0.2202
_reflns_Friedel_coverage 0.000
_reflns_number_gt 3701
_reflns_number_total 7939
_reflns_threshold_expression 'I > 2\s(I)'
_cod_data_source_file c4dt03592e2.cif
_cod_data_source_block {FeBr(L1)}2(mu-O)
_cod_depositor_comments
;
The following automatic conversions were performed:

'_exptl_absorpt_correction_type' value 'Empirical' changed to
'empirical' according to
/usr/data/users/saulius/crontab/automatic-downloads/rss-feeds/RSC/lib/dictionaries/cif_core.dic
dictionary named 'cif_core.dic' version 2.4.2 from 2011-04-26.

Automatic conversion script
Id: cif_fix_values 2935 2014-11-11 08:27:57Z andrius 

 Adding full bibliography for 7033567--7033574.cif.
;
_cod_database_code 7033569
_shelx_space_group_comment
;
The symmetry employed for this shelxl refinement is uniquely defined
by the following loop, which should always be used as a source of
symmetry information in preference to the above space-group names.
They are only intended as comments.
;
_shelxl_version_number 2014-3

loop_
_space_group_symop_operation_xyz
'x, y, z'
'-x, y, -z+1/2'
'x+1/2, y+1/2, z'
'-x+1/2, y+1/2, -z+1/2'
'-x, -y, -z'
'x, -y, z-1/2'
'-x+1/2, -y+1/2, -z'
'x+1/2, -y+1/2, z-1/2'

loop_
_atom_site_label
_atom_site_type_symbol
_atom_site_fract_x
_atom_site_fract_y
_atom_site_fract_z
_atom_site_U_iso_or_equiv
_atom_site_adp_type
_atom_site_occupancy
_atom_site_site_symmetry_order
_atom_site_calc_flag
_atom_site_refinement_flags_posn
_atom_site_refinement_flags_adp
_atom_site_refinement_flags_occupancy
_atom_site_disorder_assembly
_atom_site_disorder_group
Br1 Br 0.60321(3) 0.90197(4) 0.16245(4) 0.0631(3) Uani 1 1 d . . . . .
Fe1 Fe 0.52114(4) 0.84057(5) 0.17801(5) 0.0425(3) Uani 1 1 d . . . . .
F1 F 0.4544(2) 0.5560(2) 0.1865(2) 0.0766(14) Uani 1 1 d . . . . .
F2 F 0.4625(2) 0.4233(2) 0.1573(2) 0.0806(14) Uani 1 1 d . . . . .
F3 F 0.5288(2) 0.3847(2) 0.0768(3) 0.0909(16) Uani 1 1 d . . . . .
F4 F 0.5917(3) 0.4786(2) 0.0314(3) 0.108(2) Uani 1 1 d . . . . .
F5 F 0.5848(2) 0.6115(2) 0.0615(3) 0.0952(18) Uani 1 1 d . . . . .
O1 O 0.5000 0.8669(3) 0.2500 0.0412(15) Uani 1 2 d S T P . .
N1 N 0.4724(3) 0.7728(3) 0.1093(3) 0.0470(14) Uani 1 1 d . . . . .
N2 N 0.4548(2) 0.9060(3) 0.1023(3) 0.0422(13) Uani 1 1 d . . . . .
N3 N 0.5705(2) 0.7513(3) 0.2238(3) 0.0453(14) Uani 1 1 d . . . . .
N4 N 0.6883(3) 0.8088(3) 0.3682(3) 0.0524(15) Uani 1 1 d . . . . .
C1 C 0.5187(3) 0.6622(3) 0.1435(3) 0.0454(17) Uani 1 1 d . . . . .
C2 C 0.5187(3) 0.5883(3) 0.1240(4) 0.0530(19) Uani 1 1 d . . . . .
C3 C 0.5524(4) 0.5647(3) 0.0849(4) 0.063(2) Uani 1 1 d . . . . .
C4 C 0.5559(4) 0.4983(4) 0.0692(4) 0.067(2) Uani 1 1 d . . . . .
C5 C 0.5253(4) 0.4499(4) 0.0926(4) 0.071(2) Uani 1 1 d . . . . .
C6 C 0.4921(3) 0.4704(4) 0.1330(4) 0.0556(19) Uani 1 1 d . . . . .
C7 C 0.4891(3) 0.5389(4) 0.1484(4) 0.0545(19) Uani 1 1 d . . . . .
C8 C 0.4738(3) 0.7034(4) 0.1014(4) 0.0522(18) Uani 1 1 d . . . . .
C9 C 0.4274(4) 0.6844(4) 0.0441(4) 0.065(2) Uani 1 1 d . . . . .
H9 H 0.4186 0.6392 0.0268 0.078 Uiso 1 1 calc R U . . .
C10 C 0.3966(4) 0.7427(4) 0.0171(4) 0.061(2) Uani 1 1 d . . . . .
H10 H 0.3619 0.7453 -0.0213 0.073 Uiso 1 1 calc R U . . .
C11 C 0.4265(3) 0.7986(4) 0.0578(3) 0.0499(18) Uani 1 1 d . . . . .
C12 C 0.4186(3) 0.8703(3) 0.0540(3) 0.0457(17) Uani 1 1 d . . . . .
H12 H 0.3884 0.8914 0.0180 0.055 Uiso 1 1 calc R U . . .
C13 C 0.4516(3) 0.9778(3) 0.0987(3) 0.0404(15) Uani 1 1 d . . . . .
C14 C 0.4432(3) 1.0138(4) 0.0382(3) 0.0481(17) Uani 1 1 d . . . . .
H14 H 0.4395 0.9894 -0.0029 0.058 Uiso 1 1 calc R U . . .
C15 C 0.4402(3) 1.0846(4) 0.0369(3) 0.0504(18) Uani 1 1 d . . . . .
H15 H 0.4349 1.1081 -0.0050 0.060 Uiso 1 1 calc R U . . .
C16 C 0.4446(3) 1.1216(4) 0.0947(4) 0.0534(18) Uani 1 1 d . . . . .
C17 C 0.4511(3) 1.0856(3) 0.1546(3) 0.0526(19) Uani 1 1 d . . . . .
H17 H 0.4526 1.1101 0.1950 0.063 Uiso 1 1 calc R U . . .
C18 C 0.4557(3) 1.0150(3) 0.1571(3) 0.0483(18) Uani 1 1 d . . . . .
H18 H 0.4616 0.9918 0.1993 0.058 Uiso 1 1 calc R U . . .
C19 C 0.4411(4) 1.1988(4) 0.0932(4) 0.074(2) Uani 1 1 d D . . . .
C23 C 0.5640(3) 0.6844(4) 0.1991(3) 0.0484(18) Uani 1 1 d . . . . .
C24 C 0.6102(3) 0.6438(4) 0.2417(4) 0.057(2) Uani 1 1 d . . . . .
H24 H 0.6161 0.5961 0.2364 0.068 Uiso 1 1 calc R U . . .
C25 C 0.6448(4) 0.6848(4) 0.2918(4) 0.058(2) Uani 1 1 d . . . . .
H25 H 0.6792 0.6717 0.3277 0.069 Uiso 1 1 calc R U . . .
C26 C 0.6187(3) 0.7512(4) 0.2790(3) 0.0472(17) Uani 1 1 d . . . . .
C27 C 0.6390(3) 0.8108(4) 0.3197(4) 0.0510(18) Uani 1 1 d . . . . .
H27 H 0.6161 0.8518 0.3108 0.061 Uiso 1 1 calc R U . . .
C28 C 0.7061(3) 0.8679(4) 0.4058(4) 0.0533(18) Uani 1 1 d . . . . .
C29 C 0.7481(4) 0.8597(5) 0.4719(4) 0.081(3) Uani 1 1 d . . . . .
H29 H 0.7631 0.8155 0.4878 0.097 Uiso 1 1 calc R U . . .
C30 C 0.7669(5) 0.9175(8) 0.5131(5) 0.113(5) Uani 1 1 d . . . . .
H30 H 0.7940 0.9109 0.5575 0.136 Uiso 1 1 calc R U . . .
C31 C 0.7487(5) 0.9836(7) 0.4935(7) 0.101(4) Uani 1 1 d . . . . .
C32 C 0.7105(4) 0.9880(5) 0.4292(5) 0.085(3) Uani 1 1 d . . . . .
H32 H 0.6969 1.0325 0.4131 0.102 Uiso 1 1 calc R U . . .
C33 C 0.6897(4) 0.9346(4) 0.3856(4) 0.071(2) Uani 1 1 d . . . . .
H33 H 0.6638 0.9433 0.3411 0.085 Uiso 1 1 calc R U . . .
C34 C 0.7705(5) 1.0419(7) 0.5416(6) 0.141(4) Uani 1 1 d D U . . .
C35A C 0.8159(7) 1.0097(10) 0.6117(8) 0.143(4) Uani 0.582(10) 1 d D U P A 1
H35A H 0.7946 0.9755 0.6305 0.214 Uiso 0.582(10) 1 calc R U P A 1
H35B H 0.8304 1.0465 0.6451 0.214 Uiso 0.582(10) 1 calc R U P A 1
H35C H 0.8498 0.9879 0.6014 0.214 Uiso 0.582(10) 1 calc R U P A 1
C36A C 0.7177(7) 1.0712(11) 0.5589(10) 0.143(4) Uani 0.582(10) 1 d D U P A 1
H36A H 0.7315 1.1033 0.5971 0.214 Uiso 0.582(10) 1 calc R U P A 1
H36B H 0.6952 1.0340 0.5718 0.214 Uiso 0.582(10) 1 calc R U P A 1
H36C H 0.6918 1.0954 0.5192 0.214 Uiso 0.582(10) 1 calc R U P A 1
C37A C 0.8044(8) 1.0894(9) 0.5113(10) 0.143(4) Uani 0.582(10) 1 d D U P A 1
H37A H 0.7792 1.1043 0.4663 0.214 Uiso 0.582(10) 1 calc R U P A 1
H37B H 0.8399 1.0660 0.5065 0.214 Uiso 0.582(10) 1 calc R U P A 1
H37C H 0.8168 1.1295 0.5410 0.214 Uiso 0.582(10) 1 calc R U P A 1
C20A C 0.4295(8) 1.2318(8) 0.0235(7) 0.107(3) Uani 0.650(9) 1 d D U P B 1
H20A H 0.3897 1.2187 -0.0056 0.161 Uiso 0.650(9) 1 calc R U P B 1
H20B H 0.4597 1.2163 0.0027 0.161 Uiso 0.650(9) 1 calc R U P B 1
H20C H 0.4315 1.2818 0.0286 0.161 Uiso 0.650(9) 1 calc R U P B 1
C21A C 0.5029(6) 1.2288(7) 0.1390(7) 0.107(3) Uani 0.650(9) 1 d D U P B 1
H21A H 0.5344 1.2167 0.1187 0.161 Uiso 0.650(9) 1 calc R U P B 1
H21B H 0.5125 1.2093 0.1850 0.161 Uiso 0.650(9) 1 calc R U P B 1
H21C H 0.5001 1.2788 0.1415 0.161 Uiso 0.650(9) 1 calc R U P B 1
C22A C 0.3949(7) 1.2259(7) 0.1261(8) 0.107(3) Uani 0.650(9) 1 d D U P B 1
H22A H 0.3560 1.2048 0.1039 0.161 Uiso 0.650(9) 1 calc R U P B 1
H22B H 0.3917 1.2758 0.1206 0.161 Uiso 0.650(9) 1 calc R U P B 1
H22C H 0.4076 1.2144 0.1747 0.161 Uiso 0.650(9) 1 calc R U P B 1
C35B C 0.7376(10) 1.0495(16) 0.5928(11) 0.143(4) Uani 0.418(10) 1 d D U P A 2
H35D H 0.6953 1.0386 0.5715 0.214 Uiso 0.418(10) 1 calc R U P A 2
H35E H 0.7545 1.0181 0.6310 0.214 Uiso 0.418(10) 1 calc R U P A 2
H35F H 0.7414 1.0968 0.6097 0.214 Uiso 0.418(10) 1 calc R U P A 2
C36B C 0.7455(11) 1.1113(11) 0.4942(11) 0.143(4) Uani 0.418(10) 1 d D U P A 2
H36D H 0.7022 1.1075 0.4732 0.214 Uiso 0.418(10) 1 calc R U P A 2
H36E H 0.7545 1.1522 0.5231 0.214 Uiso 0.418(10) 1 calc R U P A 2
H36F H 0.7651 1.1147 0.4584 0.214 Uiso 0.418(10) 1 calc R U P A 2
C37B C 0.8343(8) 1.0569(15) 0.5679(14) 0.143(4) Uani 0.418(10) 1 d D U P A 2
H37D H 0.8528 1.0508 0.5314 0.214 Uiso 0.418(10) 1 calc R U P A 2
H37E H 0.8399 1.1044 0.5843 0.214 Uiso 0.418(10) 1 calc R U P A 2
H37F H 0.8530 1.0257 0.6056 0.214 Uiso 0.418(10) 1 calc R U P A 2
C20B C 0.4687(12) 1.2269(15) 0.0413(12) 0.107(3) Uani 0.350(9) 1 d D U P B 2
H20D H 0.4551 1.1999 -0.0007 0.161 Uiso 0.350(9) 1 calc R U P B 2
H20E H 0.5123 1.2242 0.0595 0.161 Uiso 0.350(9) 1 calc R U P B 2
H20F H 0.4567 1.2748 0.0315 0.161 Uiso 0.350(9) 1 calc R U P B 2
C21B C 0.4624(13) 1.2367(12) 0.1599(10) 0.107(3) Uani 0.350(9) 1 d D U P B 2
H21D H 0.4404 1.2205 0.1906 0.161 Uiso 0.350(9) 1 calc R U P B 2
H21E H 0.4555 1.2859 0.1518 0.161 Uiso 0.350(9) 1 calc R U P B 2
H21F H 0.5051 1.2283 0.1808 0.161 Uiso 0.350(9) 1 calc R U P B 2
C22B C 0.3724(8) 1.2119(13) 0.0621(14) 0.107(3) Uani 0.350(9) 1 d D U P B 2
H22D H 0.3625 1.2169 0.0125 0.161 Uiso 0.350(9) 1 calc R U P B 2
H22E H 0.3614 1.2538 0.0816 0.161 Uiso 0.350(9) 1 calc R U P B 2
H22F H 0.3502 1.1730 0.0726 0.161 Uiso 0.350(9) 1 calc R U P B 2

loop_
_atom_site_aniso_label
_atom_site_aniso_U_11
_atom_site_aniso_U_22
_atom_site_aniso_U_33
_atom_site_aniso_U_23
_atom_site_aniso_U_13
_atom_site_aniso_U_12
Br1 0.0665(5) 0.0670(6) 0.0630(5) 0.0056(4) 0.0305(4) -0.0138(4)
Fe1 0.0565(6) 0.0307(6) 0.0470(6) -0.0043(4) 0.0258(5) -0.0036(5)
F1 0.090(3) 0.058(3) 0.104(3) -0.015(2) 0.064(3) -0.010(2)
F2 0.098(3) 0.041(3) 0.121(4) 0.003(3) 0.060(3) -0.018(3)
F3 0.139(4) 0.031(3) 0.125(4) -0.015(3) 0.073(4) -0.006(3)
F4 0.177(5) 0.047(3) 0.149(5) -0.021(3) 0.125(5) -0.002(3)
F5 0.153(5) 0.042(3) 0.137(4) -0.013(3) 0.113(4) -0.010(3)
O1 0.061(4) 0.025(3) 0.044(3) 0.000 0.024(3) 0.000
N1 0.060(4) 0.032(3) 0.056(4) -0.006(3) 0.029(3) -0.004(3)
N2 0.056(3) 0.029(3) 0.046(3) -0.005(3) 0.021(3) -0.007(3)
N3 0.047(3) 0.037(4) 0.058(4) -0.010(3) 0.025(3) -0.003(3)
N4 0.055(4) 0.047(4) 0.057(4) -0.010(3) 0.020(3) -0.004(3)
C1 0.067(5) 0.027(4) 0.050(4) -0.007(3) 0.030(4) -0.003(4)
C2 0.073(5) 0.033(4) 0.068(5) -0.006(4) 0.045(4) -0.005(4)
C3 0.101(6) 0.030(4) 0.081(5) -0.005(4) 0.062(5) -0.007(4)
C4 0.105(6) 0.036(5) 0.087(6) -0.018(4) 0.068(5) -0.005(4)
C5 0.117(7) 0.031(4) 0.079(6) -0.015(4) 0.050(6) -0.009(5)
C6 0.061(5) 0.037(4) 0.074(5) 0.000(4) 0.027(4) -0.012(4)
C7 0.068(5) 0.045(5) 0.063(5) -0.013(4) 0.040(4) -0.010(4)
C8 0.070(5) 0.039(5) 0.058(4) -0.012(4) 0.036(4) -0.007(4)
C9 0.088(6) 0.036(5) 0.078(6) -0.021(4) 0.037(5) -0.005(4)
C10 0.070(5) 0.063(6) 0.046(4) -0.019(4) 0.013(4) -0.008(4)
C11 0.059(5) 0.052(5) 0.040(4) -0.010(4) 0.017(4) -0.007(4)
C12 0.057(4) 0.036(4) 0.052(4) 0.000(3) 0.028(4) -0.003(3)
C13 0.038(4) 0.040(4) 0.044(4) 0.000(3) 0.013(3) -0.003(3)
C14 0.059(4) 0.044(4) 0.046(4) -0.004(3) 0.023(4) -0.005(4)
C15 0.062(5) 0.045(5) 0.048(4) 0.011(4) 0.021(4) -0.005(4)
C16 0.070(5) 0.038(4) 0.057(5) 0.007(4) 0.028(4) 0.000(4)
C17 0.079(5) 0.034(4) 0.046(4) -0.008(3) 0.020(4) -0.001(4)
C18 0.082(5) 0.032(4) 0.033(4) 0.001(3) 0.022(4) 0.001(4)
C19 0.100(7) 0.042(5) 0.085(6) 0.002(4) 0.036(5) -0.005(5)
C23 0.063(5) 0.035(4) 0.056(4) 0.002(4) 0.031(4) 0.002(4)
C24 0.070(5) 0.039(4) 0.076(5) -0.004(4) 0.044(4) 0.001(4)
C25 0.070(5) 0.043(5) 0.059(5) 0.005(4) 0.019(4) 0.011(4)
C26 0.053(4) 0.041(4) 0.053(4) -0.007(4) 0.025(4) -0.006(4)
C27 0.052(5) 0.048(5) 0.060(4) 0.001(4) 0.027(4) -0.003(4)
C28 0.044(4) 0.065(5) 0.056(5) -0.005(4) 0.022(4) -0.005(4)
C29 0.058(5) 0.103(8) 0.076(6) -0.006(6) 0.010(5) -0.005(5)
C30 0.071(7) 0.198(14) 0.068(6) -0.055(9) 0.017(5) -0.053(9)
C31 0.057(6) 0.116(10) 0.143(11) -0.073(9) 0.048(7) -0.030(6)
C32 0.061(6) 0.079(7) 0.111(7) -0.039(6) 0.020(6) -0.011(5)
C33 0.074(6) 0.064(6) 0.071(5) -0.020(5) 0.014(4) -0.012(5)
C34 0.086(7) 0.177(11) 0.153(9) -0.103(8) 0.027(6) -0.029(6)
C35A 0.095(7) 0.166(10) 0.165(9) -0.110(8) 0.038(6) -0.029(6)
C36A 0.095(7) 0.166(10) 0.165(9) -0.110(8) 0.038(6) -0.029(6)
C37A 0.095(7) 0.166(10) 0.165(9) -0.110(8) 0.038(6) -0.029(6)
C20A 0.161(9) 0.044(4) 0.132(7) 0.018(5) 0.066(7) 0.009(6)
C21A 0.161(9) 0.044(4) 0.132(7) 0.018(5) 0.066(7) 0.009(6)
C22A 0.161(9) 0.044(4) 0.132(7) 0.018(5) 0.066(7) 0.009(6)
C35B 0.095(7) 0.166(10) 0.165(9) -0.110(8) 0.038(6) -0.029(6)
C36B 0.095(7) 0.166(10) 0.165(9) -0.110(8) 0.038(6) -0.029(6)
C37B 0.095(7) 0.166(10) 0.165(9) -0.110(8) 0.038(6) -0.029(6)
C20B 0.161(9) 0.044(4) 0.132(7) 0.018(5) 0.066(7) 0.009(6)
C21B 0.161(9) 0.044(4) 0.132(7) 0.018(5) 0.066(7) 0.009(6)
C22B 0.161(9) 0.044(4) 0.132(7) 0.018(5) 0.066(7) 0.009(6)

loop_
_atom_type_symbol
_atom_type_description
_atom_type_scat_dispersion_real
_atom_type_scat_dispersion_imag
_atom_type_scat_source
C C 0.0033 0.0016 'International Tables Vol C Tables 4.2.6.8 and 6.1.1.4'
H H 0.0000 0.0000 'International Tables Vol C Tables 4.2.6.8 and 6.1.1.4'
N N 0.0061 0.0033 'International Tables Vol C Tables 4.2.6.8 and 6.1.1.4'
F F 0.0171 0.0103 'International Tables Vol C Tables 4.2.6.8 and 6.1.1.4'
Fe Fe 0.3463 0.8444 'International Tables Vol C Tables 4.2.6.8 and 6.1.1.4'
Br Br -0.2901 2.4595 'International Tables Vol C Tables 4.2.6.8 and 6.1.1.4'
O O 0.0106 0.0060 'International Tables Vol C Tables 4.2.6.8 and 6.1.1.4'

loop_
_geom_angle_atom_site_label_1
_geom_angle_atom_site_label_2
_geom_angle_atom_site_label_3
_geom_angle
_geom_angle_site_symmetry_1
O1 Fe1 N1 122.08(18) .
O1 Fe1 N3 96.8(2) .
N1 Fe1 N3 83.9(2) .
O1 Fe1 N2 95.93(17) .
N1 Fe1 N2 75.9(2) .
N3 Fe1 N2 159.7(2) .
O1 Fe1 Br1 114.16(13) .
N1 Fe1 Br1 123.30(14) .
N3 Fe1 Br1 96.58(14) .
N2 Fe1 Br1 92.45(13) .
Fe1 O1 Fe1 146.3(3) 2_655
C11 N1 C8 108.5(6) .
C11 N1 Fe1 116.9(4) .
C8 N1 Fe1 134.6(5) .
C12 N2 C13 118.8(6) .
C12 N2 Fe1 112.6(4) .
C13 N2 Fe1 128.4(4) .
C26 N3 C23 106.3(6) .
C26 N3 Fe1 125.4(5) .
C23 N3 Fe1 127.9(5) .
C27 N4 C28 117.5(7) .
C23 C1 C8 125.7(6) .
C23 C1 C2 117.6(7) .
C8 C1 C2 116.6(6) .
C3 C2 C7 115.3(6) .
C3 C2 C1 121.9(6) .
C7 C2 C1 122.7(6) .
C4 C3 F5 118.6(6) .
C4 C3 C2 123.7(6) .
F5 C3 C2 117.7(6) .
C3 C4 C5 120.5(6) .
C3 C4 F4 120.2(6) .
C5 C4 F4 119.3(6) .
F3 C5 C6 121.6(7) .
F3 C5 C4 120.2(7) .
C6 C5 C4 118.3(7) .
F2 C6 C5 119.0(7) .
F2 C6 C7 120.8(6) .
C5 C6 C7 120.2(6) .
F1 C7 C2 120.6(6) .
F1 C7 C6 117.3(6) .
C2 C7 C6 122.0(6) .
N1 C8 C9 108.8(7) .
N1 C8 C1 122.5(7) .
C9 C8 C1 128.5(7) .
C10 C9 C8 107.7(7) .
C10 C9 H9 126.2 .
C8 C9 H9 126.2 .
C9 C10 C11 106.9(7) .
C9 C10 H10 126.6 .
C11 C10 H10 126.6 .
N1 C11 C12 118.1(6) .
N1 C11 C10 108.1(7) .
C12 C11 C10 133.8(7) .
N2 C12 C11 116.4(7) .
N2 C12 H12 121.8 .
C11 C12 H12 121.8 .
C18 C13 C14 117.9(6) .
C18 C13 N2 119.2(6) .
C14 C13 N2 122.9(6) .
C15 C14 C13 121.0(6) .
C15 C14 H14 119.5 .
C13 C14 H14 119.5 .
C16 C15 C14 121.3(6) .
C16 C15 H15 119.3 .
C14 C15 H15 119.3 .
C15 C16 C17 117.7(6) .
C15 C16 C19 121.3(6) .
C17 C16 C19 121.0(6) .
C18 C17 C16 121.7(6) .
C18 C17 H17 119.1 .
C16 C17 H17 119.1 .
C13 C18 C17 120.4(6) .
C13 C18 H18 119.8 .
C17 C18 H18 119.8 .
C21B C19 C20B 111.7(12) .
C21B C19 C16 118.1(12) .
C20B C19 C16 110.1(13) .
C16 C19 C20A 115.8(9) .
C16 C19 C22A 112.1(8) .
C20A C19 C22A 108.6(8) .
C21B C19 C22B 108.2(11) .
C20B C19 C22B 105.1(11) .
C16 C19 C22B 102.3(11) .
C16 C19 C21A 108.7(8) .
C20A C19 C21A 106.0(8) .
C22A C19 C21A 104.8(8) .
C1 C23 N3 124.8(7) .
C1 C23 C24 126.6(7) .
N3 C23 C24 108.5(6) .
C25 C24 C23 108.2(6) .
C25 C24 H24 125.9 .
C23 C24 H24 125.9 .
C24 C25 C26 105.6(7) .
C24 C25 H25 127.2 .
C26 C25 H25 127.2 .
N3 C26 C25 111.3(6) .
N3 C26 C27 123.0(7) .
C25 C26 C27 125.7(7) .
N4 C27 C26 119.8(7) .
N4 C27 H27 120.1 .
C26 C27 H27 120.1 .
N4 C28 C33 127.4(7) .
N4 C28 C29 116.5(8) .
C33 C28 C29 116.0(8) .
C30 C29 C28 119.2(10) .
C30 C29 H29 120.4 .
C28 C29 H29 120.4 .
C31 C30 C29 124.2(11) .
C31 C30 H30 117.9 .
C29 C30 H30 117.9 .
C32 C31 C30 113.6(10) .
C32 C31 C34 126.2(13) .
C30 C31 C34 120.2(13) .
C31 C32 C33 126.3(11) .
C31 C32 H32 116.9 .
C33 C32 H32 116.9 .
C32 C33 C28 120.6(9) .
C32 C33 H33 119.7 .
C28 C33 H33 119.7 .
C37B C34 C35B 114.3(13) .
C37B C34 C31 120.4(14) .
C37A C34 C31 108.7(11) .
C35B C34 C31 113.4(15) .
C37A C34 C36A 116.8(12) .
C31 C34 C36A 107.7(11) .
C37A C34 C35A 108.7(9) .
C31 C34 C35A 107.0(12) .
C36A C34 C35A 107.6(9) .
C37B C34 C36B 101.2(13) .
C35B C34 C36B 99.6(12) .
C31 C34 C36B 103.9(13) .
C34 C35A H35A 109.5 .
C34 C35A H35B 109.5 .
H35A C35A H35B 109.5 .
C34 C35A H35C 109.5 .
H35A C35A H35C 109.5 .
H35B C35A H35C 109.5 .
C34 C36A H36A 109.5 .
C34 C36A H36B 109.5 .
H36A C36A H36B 109.5 .
C34 C36A H36C 109.5 .
H36A C36A H36C 109.5 .
H36B C36A H36C 109.5 .
C34 C37A H37A 109.5 .
C34 C37A H37B 109.5 .
H37A C37A H37B 109.5 .
C34 C37A H37C 109.5 .
H37A C37A H37C 109.5 .
H37B C37A H37C 109.5 .
C19 C20A H20A 109.5 .
C19 C20A H20B 109.5 .
H20A C20A H20B 109.5 .
C19 C20A H20C 109.5 .
H20A C20A H20C 109.5 .
H20B C20A H20C 109.5 .
C19 C21A H21A 109.5 .
C19 C21A H21B 109.5 .
H21A C21A H21B 109.5 .
C19 C21A H21C 109.5 .
H21A C21A H21C 109.5 .
H21B C21A H21C 109.5 .
C19 C22A H22A 109.5 .
C19 C22A H22B 109.5 .
H22A C22A H22B 109.5 .
C19 C22A H22C 109.5 .
H22A C22A H22C 109.5 .
H22B C22A H22C 109.5 .
C34 C35B H35D 109.5 .
C34 C35B H35E 109.5 .
H35D C35B H35E 109.5 .
C34 C35B H35F 109.5 .
H35D C35B H35F 109.5 .
H35E C35B H35F 109.5 .
C34 C36B H36D 109.5 .
C34 C36B H36E 109.5 .
H36D C36B H36E 109.5 .
C34 C36B H36F 109.5 .
H36D C36B H36F 109.5 .
H36E C36B H36F 109.5 .
C34 C37B H37D 109.5 .
C34 C37B H37E 109.5 .
H37D C37B H37E 109.5 .
C34 C37B H37F 109.5 .
H37D C37B H37F 109.5 .
H37E C37B H37F 109.5 .
C19 C20B H20D 109.5 .
C19 C20B H20E 109.5 .
H20D C20B H20E 109.5 .
C19 C20B H20F 109.5 .
H20D C20B H20F 109.5 .
H20E C20B H20F 109.5 .
C19 C21B H21D 109.5 .
C19 C21B H21E 109.5 .
H21D C21B H21E 109.5 .
C19 C21B H21F 109.5 .
H21D C21B H21F 109.5 .
H21E C21B H21F 109.5 .
C19 C22B H22D 109.5 .
C19 C22B H22E 109.5 .
H22D C22B H22E 109.5 .
C19 C22B H22F 109.5 .
H22D C22B H22F 109.5 .
H22E C22B H22F 109.5 .

loop_
_geom_bond_atom_site_label_1
_geom_bond_atom_site_label_2
_geom_bond_distance
_geom_bond_site_symmetry_2
Br1 Fe1 2.3705(12) .
Fe1 O1 1.7723(19) .
Fe1 N1 2.020(6) .
Fe1 N3 2.146(6) .
Fe1 N2 2.240(5) .
F1 C7 1.329(7) .
F2 C6 1.336(7) .
F3 C5 1.322(8) .
F4 C4 1.361(7) .
F5 C3 1.366(7) .
O1 Fe1 1.7723(19) 2_655
N1 C11 1.358(8) .
N1 C8 1.364(8) .
N2 C12 1.299(8) .
N2 C13 1.403(8) .
N3 C26 1.339(8) .
N3 C23 1.391(8) .
N4 C27 1.281(8) .
N4 C28 1.379(9) .
C1 C23 1.375(9) .
C1 C8 1.399(10) .
C1 C2 1.495(8) .
C2 C3 1.367(9) .
C2 C7 1.368(8) .
C3 C4 1.341(9) .
C4 C5 1.359(9) .
C5 C6 1.359(9) .
C6 C7 1.379(9) .
C8 C9 1.394(10) .
C9 C10 1.372(10) .
C9 H9 0.9500 .
C10 C11 1.423(9) .
C10 H10 0.9500 .
C11 C12 1.410(9) .
C12 H12 0.9500 .
C13 C18 1.380(8) .
C13 C14 1.388(8) .
C14 C15 1.382(9) .
C14 H14 0.9500 .
C15 C16 1.366(9) .
C15 H15 0.9500 .
C16 C17 1.384(9) .
C16 C19 1.509(10) .
C17 C18 1.381(8) .
C17 H17 0.9500 .
C18 H18 0.9500 .
C19 C21B 1.503(17) .
C19 C20B 1.508(17) .
C19 C20A 1.518(12) .
C19 C22A 1.532(12) .
C19 C22B 1.567(17) .
C19 C21A 1.585(13) .
C23 C24 1.415(10) .
C24 C25 1.361(10) .
C24 H24 0.9500 .
C25 C26 1.424(9) .
C25 H25 0.9500 .
C26 C27 1.426(9) .
C27 H27 0.9500 .
C28 C33 1.384(11) .
C28 C29 1.428(10) .
C29 C30 1.400(13) .
C29 H29 0.9500 .
C30 C31 1.378(15) .
C30 H30 0.9500 .
C31 C32 1.358(15) .
C31 C34 1.493(14) .
C32 C33 1.364(11) .
C32 H32 0.9500 .
C33 H33 0.9500 .
C34 C37B 1.462(16) .
C34 C37A 1.476(15) .
C34 C35B 1.487(16) .
C34 C36A 1.502(15) .
C34 C35A 1.637(15) .
C34 C36B 1.667(17) .
C35A H35A 0.9800 .
C35A H35B 0.9800 .
C35A H35C 0.9800 .
C36A H36A 0.9800 .
C36A H36B 0.9800 .
C36A H36C 0.9800 .
C37A H37A 0.9800 .
C37A H37B 0.9800 .
C37A H37C 0.9800 .
C20A H20A 0.9800 .
C20A H20B 0.9800 .
C20A H20C 0.9800 .
C21A H21A 0.9800 .
C21A H21B 0.9800 .
C21A H21C 0.9800 .
C22A H22A 0.9800 .
C22A H22B 0.9800 .
C22A H22C 0.9800 .
C35B H35D 0.9800 .
C35B H35E 0.9800 .
C35B H35F 0.9800 .
C36B H36D 0.9800 .
C36B H36E 0.9800 .
C36B H36F 0.9800 .
C37B H37D 0.9800 .
C37B H37E 0.9800 .
C37B H37F 0.9800 .
C20B H20D 0.9800 .
C20B H20E 0.9800 .
C20B H20F 0.9800 .
C21B H21D 0.9800 .
C21B H21E 0.9800 .
C21B H21F 0.9800 .
C22B H22D 0.9800 .
C22B H22E 0.9800 .
C22B H22F 0.9800 .

loop_
_geom_torsion_atom_site_label_1
_geom_torsion_atom_site_label_2
_geom_torsion_atom_site_label_3
_geom_torsion_atom_site_label_4
_geom_torsion
_geom_torsion_site_symmetry_4
N1 Fe1 O1 Fe1 51.9(2) 2_655
N3 Fe1 O1 Fe1 -35.18(15) 2_655
N2 Fe1 O1 Fe1 129.05(14) 2_655
Br1 Fe1 O1 Fe1 -135.58(8) 2_655
C23 C1 C2 C3 -83.2(9) .
C8 C1 C2 C3 94.1(9) .
C23 C1 C2 C7 91.4(9) .
C8 C1 C2 C7 -91.4(8) .
C7 C2 C3 C4 1.6(13) .
C1 C2 C3 C4 176.5(8) .
C7 C2 C3 F5 -177.4(7) .
C1 C2 C3 F5 -2.5(12) .
F5 C3 C4 C5 178.7(8) .
C2 C3 C4 C5 -0.3(15) .
F5 C3 C4 F4 0.7(13) .
C2 C3 C4 F4 -178.3(8) .
C3 C4 C5 F3 179.8(8) .
F4 C4 C5 F3 -2.2(13) .
C3 C4 C5 C6 -1.2(14) .
F4 C4 C5 C6 176.9(8) .
F3 C5 C6 F2 0.1(13) .
C4 C5 C6 F2 -178.9(8) .
F3 C5 C6 C7 -179.7(8) .
C4 C5 C6 C7 1.2(13) .
C3 C2 C7 F1 -179.3(7) .
C1 C2 C7 F1 5.9(12) .
C3 C2 C7 C6 -1.5(12) .
C1 C2 C7 C6 -176.4(7) .
F2 C6 C7 F1 -1.9(11) .
C5 C6 C7 F1 178.0(7) .
F2 C6 C7 C2 -179.7(7) .
C5 C6 C7 C2 0.2(13) .
C11 N1 C8 C9 -0.8(7) .
Fe1 N1 C8 C9 178.7(4) .
C11 N1 C8 C1 175.3(6) .
Fe1 N1 C8 C1 -5.1(9) .
C23 C1 C8 N1 3.8(10) .
C2 C1 C8 N1 -173.2(5) .
C23 C1 C8 C9 179.2(7) .
C2 C1 C8 C9 2.1(10) .
N1 C8 C9 C10 -0.8(8) .
C1 C8 C9 C10 -176.7(6) .
C8 C9 C10 C11 2.1(8) .
C8 N1 C11 C12 -176.8(5) .
Fe1 N1 C11 C12 3.6(7) .
C8 N1 C11 C10 2.1(7) .
Fe1 N1 C11 C10 -177.6(4) .
C9 C10 C11 N1 -2.6(8) .
C9 C10 C11 C12 176.0(7) .
C13 N2 C12 C11 175.8(5) .
Fe1 N2 C12 C11 0.8(7) .
N1 C11 C12 N2 -2.9(8) .
C10 C11 C12 N2 178.6(7) .
C12 N2 C13 C18 138.1(6) .
Fe1 N2 C13 C18 -47.8(8) .
C12 N2 C13 C14 -40.4(8) .
Fe1 N2 C13 C14 133.6(5) .
C18 C13 C14 C15 1.2(10) .
N2 C13 C14 C15 179.8(6) .
C13 C14 C15 C16 -0.8(11) .
C14 C15 C16 C17 -1.1(11) .
C14 C15 C16 C19 -179.8(7) .
C15 C16 C17 C18 2.7(11) .
C19 C16 C17 C18 -178.7(7) .
C14 C13 C18 C17 0.3(10) .
N2 C13 C18 C17 -178.4(6) .
C16 C17 C18 C13 -2.3(11) .
C15 C16 C19 C21B -163.9(14) .
C17 C16 C19 C21B 17.5(16) .
C15 C16 C19 C20B -33.9(14) .
C17 C16 C19 C20B 147.5(13) .
C15 C16 C19 C20A 2.8(12) .
C17 C16 C19 C20A -175.8(9) .
C15 C16 C19 C22A 128.3(10) .
C17 C16 C19 C22A -50.4(12) .
C15 C16 C19 C22B 77.5(12) .
C17 C16 C19 C22B -101.1(12) .
C15 C16 C19 C21A -116.4(9) .
C17 C16 C19 C21A 65.0(10) .
C8 C1 C23 N3 3.0(10) .
C2 C1 C23 N3 180.0(5) .
C8 C1 C23 C24 -179.0(6) .
C2 C1 C23 C24 -2.0(10) .
C26 N3 C23 C1 178.3(6) .
Fe1 N3 C23 C1 -8.3(9) .
C26 N3 C23 C24 0.0(7) .
Fe1 N3 C23 C24 173.4(4) .
C1 C23 C24 C25 -178.4(6) .
N3 C23 C24 C25 -0.2(7) .
C23 C24 C25 C26 0.2(7) .
C23 N3 C26 C25 0.1(7) .
Fe1 N3 C26 C25 -173.5(4) .
C23 N3 C26 C27 -178.5(6) .
Fe1 N3 C26 C27 8.0(8) .
C24 C25 C26 N3 -0.2(8) .
C24 C25 C26 C27 178.3(6) .
C28 N4 C27 C26 179.6(5) .
N3 C26 C27 N4 -173.9(6) .
C25 C26 C27 N4 7.7(10) .
C27 N4 C28 C33 -23.5(10) .
C27 N4 C28 C29 159.2(6) .
N4 C28 C29 C30 -178.6(7) .
C33 C28 C29 C30 3.8(11) .
C28 C29 C30 C31 -1.7(14) .
C29 C30 C31 C32 -0.6(15) .
C29 C30 C31 C34 179.0(8) .
C30 C31 C32 C33 0.7(15) .
C34 C31 C32 C33 -178.8(9) .
C31 C32 C33 C28 1.6(14) .
N4 C28 C33 C32 178.9(7) .
C29 C28 C33 C32 -3.8(11) .
C32 C31 C34 C37B -120.3(17) .
C30 C31 C34 C37B 60(2) .
C32 C31 C34 C37A -62.2(14) .
C30 C31 C34 C37A 118.3(13) .
C32 C31 C34 C35B 99.0(17) .
C30 C31 C34 C35B -80.4(16) .
C32 C31 C34 C36A 65.1(15) .
C30 C31 C34 C36A -114.3(13) .
C32 C31 C34 C35A -179.4(10) .
C30 C31 C34 C35A 1.1(14) .
C32 C31 C34 C36B -8.1(14) .
C30 C31 C34 C36B 172.5(12) .
